data_1552900
loop_
_publ_author_name
'Asgari, Mehrdad'
'Jawahery, Sudi'
'Bloch, Eric D.'
'Hudson, Matthew R.'
'Flacau, Roxana'
'Vlaisavljevich, Bess'
'Long, Jeffrey R.'
'Brown, Craig M.'
'Queen, Wendy L.'

_publ_section_title
;
 An experimental and computational study of CO<sub>2</sub> adsorption in
 the sodalite-type M-BTT (M = Cr, Mn, Fe, Cu) metal-organic frameworks
 featuring open metal sites.
;
_journal_issue 20
_journal_name_full 'Chemical science'
_journal_page_first 4579
_journal_page_last 4588
_journal_paper_doi 10.1039/c8sc00971f
_journal_volume 9
_journal_year 2018
_chemical_formula_sum 'C26.13 H8 Cl1.77 Cu5.54 N32 O4.96'
_chemical_formula_weight 1263.93
_space_group_IT_number 221
_space_group_name_Hall '-P 4 2 3'
_space_group_name_H-M_alt 'P m -3 m'
_symmetry_cell_setting cubic
_symmetry_space_group_name_Hall '-P 4 2 3'
_symmetry_space_group_name_H-M 'P m -3 m'
_audit_creation_date 2016-02-13T16:21
_audit_creation_method 'from EXP file using GSAS2CIF'
_audit_update_record
;
2017-10-25 deposited with the CCDC.
2018-04-23 downloaded from the CCDC.
;
_cell_angle_alpha 90.0
_cell_angle_beta 90.0
_cell_angle_gamma 90.0
_cell_formula_units_Z 3
_cell_length_a 18.52951(33)
_cell_length_b 18.52951
_cell_length_c 18.52951
_cell_measurement_reflns_used 639
_cell_measurement_temperature 10
_cell_measurement_theta_max 160
_cell_measurement_theta_min 4.5
_cell_volume 6361.97(11)
_computing_structure_refinement GSAS
_diffrn_ambient_temperature 10
_diffrn_measurement_device_type BT1
_diffrn_radiation_probe neutron
_diffrn_radiation_wavelength 2.0782
_exptl_absorpt_correction_T_max 1.00000
_exptl_absorpt_correction_T_min 1.00000
_exptl_absorpt_process_details
;   GSAS Absorption/surface roughness correction: function number 0
 No correction is applied.
;
_pd_block_id 2016-02-13T16:21|0P5CO2_FREECL|bt1|bt1
_pd_calc_method 'Rietveld Refinement'
_pd_instr_location ' ?'
_pd_meas_2theta_range_inc 0.05
_pd_meas_2theta_range_max 166.25
_pd_meas_2theta_range_min 1.5
_pd_meas_number_of_points 3296
_pd_phase_name 'Cu MOF'
_pd_proc_2theta_range_inc 0.05
_pd_proc_2theta_range_max 166.253
_pd_proc_2theta_range_min 1.503
_pd_proc_info_datetime 2016-02-13T16:21:16
_pd_proc_info_excluded_regions ' ?'
_pd_proc_ls_background_function
;   GSAS Background function number 1 with 12 terms.
 Shifted Chebyshev function of 1st kind
      1:    685.137     2:   -127.077     3:    172.110     4:    25.0628    
      5:    80.6130     6:    7.25467     7:    51.4706     8:    5.18258    
      9:    26.0298    10:   -3.28640    11:    5.08910    12:   -3.54885    
;
_pd_proc_ls_peak_cutoff 0.00050
_pd_proc_ls_profile_function
;
 CW Profile function number 3 with  19 terms
 Pseudovoigt profile coefficients as parameterized in
 P. Thompson, D.E. Cox & J.B. Hastings (1987). J. Appl. Cryst.,20,79-83.
 Asymmetry correction of L.W. Finger, D.E. Cox & A. P. Jephcoat (1994).
 J. Appl. Cryst.,27,892-900.
 #1(GU)   =  427.388 #2(GV)   = -290.569 #3(GW)   =   67.938
 #4(GP)   =   60.535 #5(LX)   =    0.000 #6(LY)   =   15.132
 #7(S/L)  =   0.0349 #8(H/L)  =   0.0256
 #9(trns) =     0.00 #10(shft)=   0.0000
 #11(stec)=     0.00 #12(ptec)=     0.00 #13(sfec)=     0.00
 #14(L11) =    0.000 #15(L22) =    0.000 #16(L33) =    0.000
 #17(L12) =    0.000 #18(L13) =    0.000 #19(L23) =    0.000
 Peak tails are ignored  where the intensity is below 0.0005 times the peak
   Aniso. broadening axis   0.0   0.0   1.0
;
_pd_proc_ls_prof_R_factor 0.0305
_pd_proc_ls_prof_wR_expected 0.0355
_pd_proc_ls_prof_wR_factor 0.0354
_pd_proc_number_of_points 3296
_pd_spec_mounting ' ?'
_refine_ls_goodness_of_fit_all 1.01
_refine_ls_matrix_type full
_refine_ls_number_parameters 45
_refine_ls_number_restraints 6
_refine_ls_R_Fsqd_factor 0.03713
_refine_ls_shift/su_max 0.07
_refine_ls_shift/su_mean 0.01
_reflns_d_resolution_high 1.052
_reflns_d_resolution_low 18.530
_reflns_limit_h_max 17
_reflns_limit_h_min 1
_reflns_limit_k_max 12
_reflns_limit_k_min 0
_reflns_limit_l_max 10
_reflns_limit_l_min 0
_reflns_number_total 639
_cod_data_source_file c8sc00971f3.cif
_cod_data_source_block 0P5CO2_FREECL_publ
_cod_depositor_comments
;
The following automatic conversions were performed:

'_geom_bond_publ_flag' value 'N' changed to 'n' according to
/home/data/users/saulius/crontab/automatic-downloads/current/RSC/lib/dictionaries/cif_core.dic
dictionary named 'cif_core.dic' version 2.4.2 from 2011-04-26 (189
times).

'_geom_angle_publ_flag' value 'N' changed to 'n' according to
/home/data/users/saulius/crontab/automatic-downloads/current/RSC/lib/dictionaries/cif_core.dic
dictionary named 'cif_core.dic' version 2.4.2 from 2011-04-26 (78
times).

Automatic conversion script
Id: cif_fix_values 5376 2017-05-30 11:51:03Z andrius 
;
_cod_original_cell_volume 6361.97(34)
_cod_database_code 1552900
_gsas_exptl_extinct_corr_t_min 1.00000
_gsas_exptl_extinct_corr_t_max 1.00000

loop_
_symmetry_equiv_pos_site_id
_symmetry_equiv_pos_as_xyz
1 +x,+y,+z
2 +z,+x,+y
3 +y,+z,+x
4 +x,+y,-z
5 -z,+x,+y
6 +y,-z,+x
7 -z,+x,-y
8 -y,-z,+x
9 +y,-z,-x
10 -x,+y,-z
11 -z,-x,+y
12 +x,-y,-z
13 +y,+x,+z
14 +z,+y,+x
15 +x,+z,+y
16 +y,+x,-z
17 -z,+y,+x
18 +x,-z,+y
19 -z,+y,-x
20 -x,-z,+y
21 +x,-z,-y
22 -y,+x,-z
23 -z,-y,+x
24 +y,-x,-z
-1 -x,-y,-z
-2 -z,-x,-y
-3 -y,-z,-x
-4 -x,-y,+z
-5 +z,-x,-y
-6 -y,+z,-x
-7 +z,-x,+y
-8 +y,+z,-x
-9 -y,+z,+x
-10 +x,-y,+z
-11 +z,+x,-y
-12 -x,+y,+z
-13 -y,-x,-z
-14 -z,-y,-x
-15 -x,-z,-y
-16 -y,-x,+z
-17 +z,-y,-x
-18 -x,+z,-y
-19 +z,-y,+x
-20 +x,+z,-y
-21 -x,+z,+y
-22 +y,-x,+z
-23 +z,+y,-x
-24 -y,+x,+z

loop_
_atom_site_type_symbol
_atom_site_label
_atom_site_fract_x
_atom_site_fract_y
_atom_site_fract_z
_atom_site_occupancy
_atom_site_thermal_displace_type
_atom_site_U_iso_or_equiv
_atom_site_symmetry_multiplicity
Cu Cu1 0.1330(5) 0.5 0.0 1.0 Uiso 0.0084(27) 12
C C1 0.14765(26) 0.33736(33) -0.14765(26) 1.0 Uiso 0.0065(9) 24
C C2 0.18009(24) 0.27141(33) -0.18009(24) 1.0 Uiso 0.0065(9) 24
C C3 0.24201(25) 0.24201(25) -0.1484(4) 1.0 Uiso 0.0065(9) 24
Cl Cl1 0.0 0.5 0.0 1.0 Uiso 0.041(5) 3
N N1 0.12938(18) 0.42535(18) -0.07844(18) 1.0 Uiso 0.0081(5) 48
N N2 0.17411(20) 0.37008(18) -0.08936(17) 1.0 Uiso 0.0081(5) 48
H H1 0.2657(5) 0.2657(5) -0.1013(7) 1.0 Uiso 0.020(4) 24
Cu Cu2 0.2270(14) 0.3842(22) 0.0 0.19199 Uiso 0.06409 24
C C1a 0.2913(10) 0.4388(6) 0.0 0.266(5) Uiso 0.011(6) 24
O O1a 0.2735(15) 0.5 0.0 0.533(9) Uiso 0.08(1) 12
O O1b 0.3118(15) 0.3796(10) 0.0 0.266(5) Uiso 0.05(1) 24
Cl Cl2 0.3576(18) 0.3576(18) 0.0 0.19199 Uiso 0.06535 12
O Os 0.2505(7) 0.5 0.0 0.17378 Uiso 0.01168 12

loop_
_atom_type_symbol
_atom_type_number_in_cell
_atom_type_scat_length_neutron
_atom_type_scat_source
Cu 16.608 0.7718 International_Tables_Vol_C
C 78.393 0.6648 International_Tables_Vol_C
Cl 5.304 0.9579 International_Tables_Vol_C
N 96.0 0.9360 International_Tables_Vol_C
H 24.0 -0.3741 International_Tables_Vol_C
O 14.871 0.5803 International_Tables_Vol_C

loop_
_geom_angle_atom_site_label_1
_geom_angle_atom_site_label_2
_geom_angle_atom_site_label_3
_geom_angle
_geom_angle_site_symmetry_1
_geom_angle_site_symmetry_3
_geom_angle_publ_flag
Cl1 Cu1 N1 88.08(29) 1_555 1_555 n
Cl1 Cu1 N1 88.08(29) 1_555 4_555 n
Cl1 Cu1 N1 88.08(29) 1_555 12_565 n
Cl1 Cu1 N1 88.08(29) 1_555 -10_565 n
N1 Cu1 N1 92.77(21) 1_555 4_555 n
N1 Cu1 N1 176.2(6) 1_555 12_565 n
N1 Cu1 N1 87.11(21) 1_555 -10_565 n
N1 Cu1 N1 87.11(21) 4_555 12_565 n
N1 Cu1 N1 176.2(6) 4_555 -10_565 n
N1 Cu1 N1 92.77(21) 12_565 -10_565 n
C2 C1 N2 123.53(30) 1_555 1_555 n
C2 C1 N2 123.53(30) 1_555 19_555 n
N2 C1 N2 112.9(6) 1_555 19_555 n
C1 C2 C3 118.77(33) 1_555 1_555 n
C1 C2 C3 118.77(33) 1_555 7_555 n
C3 C2 C3 122.4(7) 1_555 7_555 n
C2 C3 C2 117.6(7) 1_555 9_555 n
C2 C3 H1 121.22(33) 1_555 1_555 n
C2 C3 H1 121.22(33) 9_555 1_555 n
Cu1 Cl1 Cu1 180.0 1_555 10_555 n
Cu1 Cl1 Cu1 90.0 1_555 14_555 n
Cu1 Cl1 Cu1 90.0 1_555 19_555 n
Cu1 Cl1 Cu1 90.0 10_555 14_555 n
Cu1 Cl1 Cu1 90.0 10_555 19_555 n
Cu1 Cl1 Cu1 180.0 14_555 19_555 n
Cu1 N1 N1 122.38(25) 1_555 19_555 n
Cu1 N1 N2 128.2(4) 1_555 1_555 n
N1 N1 N2 109.41(21) 19_555 1_555 n
C1 N2 N1 104.1(4) 1_555 1_555 n
C1 N2 Cu2 159.8(13) 1_555 1_555 n
N1 N2 Cu2 94.6(11) 1_555 1_555 n
N2 Cu2 N2 117.0(14) 1_555 4_555 n
N2 Cu2 C1a 118.2(11) 1_555 1_555 n
N2 Cu2 O1b 119.8(8) 1_555 1_555 n
N2 Cu2 Cl2 117.9(11) 1_555 1_555 n
N2 Cu2 C1a 118.2(11) 4_555 1_555 n
N2 Cu2 O1b 119.8(8) 4_555 1_555 n
N2 Cu2 Cl2 117.9(11) 4_555 1_555 n
C1a Cu2 O1b 43.5(10) 1_555 1_555 n
C1a Cu2 Cl2 51.8(8) 1_555 1_555 n
O1b Cu2 Cl2 8.4(12) 1_555 1_555 n
Cu2 C1a O1a 114.0(19) 1_555 1_555 n
Cu2 C1a O1b 68.7(18) 1_555 1_555 n
Cu2 C1a Cl2 88.9(14) 1_555 1_555 n
Cu2 C1a Os 96.6(19) 1_555 1_555 n
O1a C1a O1b 177.2(13) 1_555 1_555 n
O1a C1a Cl2 157.1(22) 1_555 1_555 n
O1a C1a Os 17.4(13) 1_555 1_555 n
O1b C1a Cl2 20.1(21) 1_555 1_555 n
O1b C1a Os 165.4(16) 1_555 1_555 n
Cl2 C1a Os 174.5(21) 1_555 1_555 n
C1a O1a C1a 147.4(25) 1_555 12_565 n
C1a O1a Os 106.3(13) 1_555 1_555 n
C1a O1a Os 106.3(13) 12_565 1_555 n
Cu2 O1b C1a 67.8(18) 1_555 1_555 n
Cu2 O1b O1b 138.2(17) 1_555 13_555 n
Cu2 O1b Cl2 158(4) 1_555 1_555 n
C1a O1b O1b 154.1(13) 1_555 13_555 n
C1a O1b Cl2 135(4) 1_555 1_555 n
O1b O1b Cl2 19.4(34) 13_555 1_555 n
Cu2 Cl2 Cu2 113.1(29) 1_555 13_555 n
Cu2 Cl2 C1a 39.3(11) 1_555 1_555 n
Cu2 Cl2 C1a 152.3(28) 1_555 13_555 n
Cu2 Cl2 O1b 14.1(26) 1_555 1_555 n
Cu2 Cl2 O1b 127(4) 1_555 13_555 n
Cu2 Cl2 C1a 152.3(28) 13_555 1_555 n
Cu2 Cl2 C1a 39.3(11) 13_555 13_555 n
Cu2 Cl2 O1b 127(4) 13_555 1_555 n
Cu2 Cl2 O1b 14.1(26) 13_555 13_555 n
C1a Cl2 C1a 168.4(32) 1_555 13_555 n
C1a Cl2 O1b 25.2(20) 1_555 1_555 n
C1a Cl2 O1b 166(5) 1_555 13_555 n
C1a Cl2 O1b 166(5) 13_555 1_555 n
C1a Cl2 O1b 25.2(20) 13_555 13_555 n
O1b Cl2 O1b 141(7) 1_555 13_555 n
C1a Os C1a 112.6(16) 1_555 12_565 n
C1a Os O1a 56.3(8) 1_555 1_555 n
C1a Os O1a 56.3(8) 12_565 1_555 n

loop_
_geom_bond_atom_site_label_1
_geom_bond_atom_site_label_2
_geom_bond_distance
_geom_bond_site_symmetry_2
_geom_bond_publ_flag
Cu1 Cu1 3.485(13) 14_555 n
Cu1 Cu1 3.485(13) 19_555 n
Cu1 Cl1 2.465(9) 1_555 n
Cu1 N1 2.0076(31) 1_555 n
Cu1 N1 2.0076(31) 4_555 n
Cu1 N1 2.0076(31) 12_565 n
Cu1 N1 2.947(4) 17_555 n
Cu1 N1 2.947(4) 19_555 n
Cu1 N1 2.947(4) 23_565 n
Cu1 N1 2.0076(31) -10_565 n
Cu1 N1 2.947(4) -14_565 n
Cu1 N2 3.019(4) 1_555 n
Cu1 N2 3.019(4) 4_555 n
Cu1 N2 3.019(4) 12_565 n
Cu1 N2 3.019(4) -10_565 n
Cu1 Cu2 2.76(4) 1_555 n
Cu1 Cu2 2.76(4) 12_565 n
Cu1 C1a 3.145(18) 1_555 n
Cu1 C1a 3.145(18) 12_565 n
Cu1 O1a 2.603(29) 1_555 n
Cu1 Os 2.178(10) 1_555 n
C1 C2 1.489(9) 1_555 n
C1 C3 2.486(6) 1_555 n
C1 C3 2.486(6) 7_555 n
C1 N1 2.102(7) 1_555 n
C1 N1 2.102(7) 19_555 n
C1 N2 1.332(5) 1_555 n
C1 N2 1.332(5) 19_555 n
C1 Cu2 3.225(16) 1_555 n
C1 Cu2 3.225(16) 19_555 n
C2 C1 1.489(9) 1_555 n
C2 C2 2.393(11) 7_555 n
C2 C2 2.393(11) 9_555 n
C2 C3 1.399(5) 1_555 n
C2 C3 1.399(5) 7_555 n
C2 C3 2.798(9) 9_555 n
C2 N2 2.486(6) 1_555 n
C2 N2 2.486(6) 19_555 n
C3 C1 2.486(6) 1_555 n
C3 C1 2.486(6) 9_555 n
C3 C2 1.399(5) 1_555 n
C3 C2 2.798(9) 7_555 n
C3 C2 1.399(5) 9_555 n
C3 C3 2.453(12) 7_555 n
C3 C3 2.453(12) 9_555 n
C3 N2 2.900(5) 1_555 n
C3 N2 2.900(5) 13_555 n
C3 H1 1.071(17) 1_555 n
Cl1 Cu1 2.465(9) 1_555 n
Cl1 Cu1 2.465(9) 10_555 n
Cl1 Cu1 2.465(9) 14_555 n
Cl1 Cu1 2.465(9) 19_555 n
Cl1 N1 3.1263(32) 1_555 n
Cl1 N1 3.1263(32) 4_555 n
Cl1 N1 3.1263(32) 10_555 n
Cl1 N1 3.1263(32) 12_565 n
Cl1 N1 3.1263(32) 14_555 n
Cl1 N1 3.1263(32) 17_555 n
Cl1 N1 3.1263(32) 19_555 n
Cl1 N1 3.1263(32) 23_565 n
Cl1 N1 3.1263(32) -1_565 n
Cl1 N1 3.1263(32) -4_565 n
Cl1 N1 3.1263(32) -10_565 n
Cl1 N1 3.1263(32) -12_555 n
Cl1 N1 3.1263(32) -14_565 n
Cl1 N1 3.1263(32) -17_565 n
Cl1 N1 3.1263(32) -19_565 n
Cl1 N1 3.1263(32) -23_555 n
N1 Cu1 2.0076(31) 1_555 n
N1 Cu1 2.947(4) 19_555 n
N1 C1 2.102(7) 1_555 n
N1 Cl1 3.1263(32) 1_555 n
N1 N1 2.907(7) 4_555 n
N1 N1 1.335(7) 19_555 n
N1 N1 2.767(7) -10_565 n
N1 N1 3.072(7) -14_565 n
N1 N2 1.333(5) 1_555 n
N1 N2 3.377(5) 4_555 n
N1 N2 2.177(4) 19_555 n
N1 Cu2 2.442(24) 1_555 n
N1 O1a 3.340(23) 1_555 n
N1 Os 3.011(11) 1_555 n
N2 Cu1 3.019(4) 1_555 n
N2 C1 1.332(5) 1_555 n
N2 C2 2.486(6) 1_555 n
N2 C3 2.900(5) 1_555 n
N2 N1 1.333(5) 1_555 n
N2 N1 3.377(5) 4_555 n
N2 N1 2.177(4) 19_555 n
N2 N2 3.312(6) 4_555 n
N2 N2 2.221(6) 19_555 n
N2 Cu2 1.942(14) 1_555 n
N2 C1a 3.014(14) 1_555 n
N2 O1a 3.453(15) 1_555 n
N2 O1b 3.047(24) 1_555 n
N2 Cl2 3.789(29) 1_555 n
N2 Os 3.247(7) 1_555 n
H1 C3 1.071(17) 1_555 n
H1 Cu2 2.977(31) 1_555 n
H1 Cu2 2.977(31) 13_555 n
H1 Cl2 3.05(4) 1_555 n
Cu2 Cu1 2.76(4) 1_555 n
Cu2 C1 3.225(16) 1_555 n
Cu2 C1 3.225(16) 4_555 n
Cu2 N1 2.442(24) 1_555 n
Cu2 N1 2.442(24) 4_555 n
Cu2 N2 1.942(14) 1_555 n
Cu2 N2 1.942(14) 4_555 n
Cu2 H1 2.977(31) 1_555 n
Cu2 H1 2.977(31) 4_555 n
Cu2 C1a 1.56(4) 1_555 n
Cu2 O1a 2.31(4) 1_555 n
Cu2 O1b 1.57(4) 1_555 n
Cu2 O1b 3.129(33) 13_555 n
Cu2 Cl2 2.469(19) 1_555 n
Cu2 Os 2.19(4) 1_555 n
C1a Cu1 3.145(18) 1_555 n
C1a N2 3.014(14) 1_555 n
C1a N2 3.014(14) 4_555 n
C1a Cu2 1.56(4) 1_555 n
C1a C1a 2.268(23) 12_565 n
C1a O1a 1.181(9) 1_555 n
C1a O1b 1.162(10) 1_555 n
C1a O1b 3.387(26) 12_565 n
C1a O1b 2.865(29) 13_555 n
C1a Cl2 1.942(14) 1_555 n
C1a Os 1.363(15) 1_555 n
O1a Cu1 2.603(29) 1_555 n
O1a N1 3.340(23) 1_555 n
O1a N1 3.340(23) 4_555 n
O1a N1 3.340(23) 12_565 n
O1a N1 3.340(23) -10_565 n
O1a N2 3.453(15) 1_555 n
O1a N2 3.453(15) 4_555 n
O1a N2 3.453(15) 12_565 n
O1a N2 3.453(15) -10_565 n
O1a Cu2 2.31(4) 1_555 n
O1a Cu2 2.31(4) 12_565 n
O1a C1a 1.181(9) 1_555 n
O1a C1a 1.181(9) 12_565 n
O1a O1b 2.342(14) 1_555 n
O1a O1b 2.342(14) 12_565 n
O1a Cl2 3.065(18) 1_555 n
O1a Cl2 3.065(18) 12_565 n
O1a Os 0.425(31) 1_555 n
O1b N2 3.047(24) 1_555 n
O1b N2 3.047(24) 4_555 n
O1b Cu2 1.57(4) 1_555 n
O1b Cu2 3.129(33) 13_555 n
O1b C1a 1.162(10) 1_555 n
O1b C1a 3.387(26) 12_565 n
O1b C1a 2.865(29) 13_555 n
O1b O1a 2.342(14) 1_555 n
O1b Cl2 0.941(30) 1_555 n
O1b Os 2.504(16) 1_555 n
Cl2 N2 3.789(29) 1_555 n
Cl2 N2 3.789(29) 4_555 n
Cl2 N2 3.789(29) 13_555 n
Cl2 N2 3.789(29) 16_555 n
Cl2 H1 3.05(4) 1_555 n
Cl2 H1 3.05(4) 4_555 n
Cl2 Cu2 2.469(19) 1_555 n
Cl2 Cu2 2.469(19) 13_555 n
Cl2 C1a 1.942(14) 1_555 n
Cl2 C1a 1.942(14) 13_555 n
Cl2 O1a 3.065(18) 1_555 n
Cl2 O1a 3.065(18) 13_555 n
Cl2 O1b 0.941(30) 1_555 n
Cl2 O1b 0.941(30) 13_555 n
Cl2 Os 3.301(10) 1_555 n
Cl2 Os 3.301(10) 13_555 n
Os Cu1 2.178(10) 1_555 n
Os N1 3.011(11) 1_555 n
Os N1 3.011(11) 4_555 n
Os N1 3.011(11) 12_565 n
Os N1 3.011(11) -10_565 n
Os N2 3.247(7) 1_555 n
Os N2 3.247(7) 4_555 n
Os N2 3.247(7) 12_565 n
Os N2 3.247(7) -10_565 n
Os Cu2 2.19(4) 1_555 n
Os Cu2 2.19(4) 12_565 n
Os C1a 1.363(15) 1_555 n
Os C1a 1.363(15) 12_565 n
Os O1a 0.425(31) 1_555 n
Os O1b 2.504(16) 1_555 n
Os O1b 2.504(16) 12_565 n
Os Cl2 3.301(10) 1_555 n
Os Cl2 3.301(10) 12_565 n

loop_
_gsas_i100_meas
100.00
77.74
83.97
0.36
0.30
3.23
8.36
7.79
8.71
0.00
14.57
4.31
0.56
0.58
13.41
7.87
3.16
2.32
6.88
9.75
0.79
0.67
0.76
0.00
0.34
0.58
1.24
1.74
4.27
5.08
1.87
1.87
1.30
7.80
0.31
0.98
0.03
3.79
1.95
0.04
0.37
0.14
0.49
0.54
0.26
0.59
1.71
1.20
0.81
0.60
0.44
0.86
3.14
0.00
2.59
0.20
1.21
3.36
0.10
1.93
0.52
1.02
2.38
0.05
0.56
0.06
0.45
0.03
0.38
2.47
0.06
0.35
1.64
1.40
2.23
1.09
0.38
0.54
0.24
1.76
0.02
0.55
0.66
2.20
0.03
0.32
0.42
0.27
0.04
0.50
0.38
0.04
0.00
0.23
3.16
3.91
1.16
1.79
0.05
1.30
0.37
0.03
1.40
0.47
1.44
0.31
0.10
1.66
1.89
0.13
0.04
0.03
0.00
1.36
0.58
0.29
2.17
0.23
0.24
0.45
0.44
0.27
0.00
1.37
0.13
4.69
0.33
1.00
0.12
0.06
1.69
0.57
3.39
0.00
0.62
0.01
0.02
0.23
0.03
0.19
0.71
0.07
1.03
1.10
0.33
0.07
0.01
0.00
0.88
0.91
0.74
0.01
0.44
0.45
1.28
0.41
0.75
0.48
0.25
0.01
0.45
0.06
0.01
0.99
0.03
0.62
0.02
1.32
0.67
0.54
0.38
0.00
0.15
0.00
0.07
0.75
0.16
5.29
0.36
0.55
0.09
0.09
1.00
0.15
0.17
0.38
0.00
0.67
0.21
0.37
0.02
0.15
0.02
0.09
0.17
0.14
0.27
0.38
0.10
0.60
0.14
0.40
0.99
0.47
0.71
0.02
0.01
0.01
0.36
0.08
1.44
0.26
0.03
0.59
0.13
3.56
0.02
0.02
0.01
0.01
0.27
0.03
1.85
1.00
2.20
0.03
0.08
0.07
0.77
0.58
0.16
0.17
0.01
1.93
0.30
0.53
0.22
0.00
0.40
0.40
0.24
0.16
0.00
0.01
0.01
1.14
0.33
0.02
0.55
0.49
2.20
0.86
0.00
1.02
0.04
1.19
0.02
0.16
2.01
0.00
0.14
0.00
0.38
0.07
0.00
2.63
0.16
0.02
0.00
0.17
3.64
0.06
0.57
0.14
0.01
0.31
1.00
0.04
0.00
0.37
0.55
0.01
0.03
0.81
0.46
2.09
0.00
1.50
0.24
0.46
1.31
0.02
0.87
0.21
0.29
0.00
0.23
1.00
0.03
1.65
0.47
1.88
0.01
0.13
0.34
0.58
0.06
1.66
0.10
0.28
0.02
0.96
0.05
0.03
0.09
0.04
0.36
0.01
0.00
0.17
0.06
1.50
0.52
0.46
0.05
1.21
0.06
0.14
0.46
2.59
3.83
0.42
0.02
1.20
0.04
0.00
0.36
0.80
0.40
0.36
1.11
0.48
0.31
0.01
0.80
0.40
0.18
0.00
0.30
0.88
0.22
0.73
0.87
0.19
0.00
0.06
0.00
1.70
2.52
0.39
0.00
0.88
0.31
0.92
0.00
0.12
0.36
0.44
0.03
0.62
3.80
1.28
0.07
0.03
0.76
0.32
1.94
1.03
0.03
0.66
0.60
0.23
1.08
0.50
0.06
0.09
0.10
0.01
0.23
0.26
0.36
1.41
0.44
1.44
0.08
2.56
2.20
0.03
1.00
0.11
0.35
1.05
0.79
0.07
0.04
0.26
0.15
0.12
1.31
0.27
0.10
0.09
0.00
1.65
0.93
0.08
1.28
0.11
1.00
0.83
0.96
0.30
0.00
0.01
0.01
0.02
0.30
0.06
0.00
0.79
0.17
0.51
0.00
0.05
0.21
0.03
0.92
0.02
0.30
0.58
0.04
0.80
0.25
0.05
0.01
0.00
0.06
0.65
0.18
0.01
0.64
2.85
0.64
1.64
1.16
0.16
0.39
0.17
1.44
1.28
0.01
0.91
0.04
0.27
0.12
0.04
1.07
0.09
0.24
1.21
0.46
0.22
2.63
2.14
0.20
0.06
0.22
0.29
0.51
0.62
0.03
0.01
1.71
0.49
0.73
0.59
1.81
0.89
0.27
0.68
0.62
0.06
0.23
0.01
0.76
0.60
0.03
0.02
0.63
2.22
0.49
2.26
0.83
0.59
0.01
0.05
0.46
0.11
0.32
0.05
0.63
0.77
0.01
0.01
0.00
0.02
1.64
0.03
0.08
0.30
0.23
2.28
0.03
2.04
0.09
2.15
0.13
2.52
0.38
0.77
0.10
0.00
2.98
0.22
0.89
0.24
1.69
0.18
0.51
0.04
0.01
0.19
0.51
1.92
0.70
4.35
0.29
0.12
0.84
0.28
0.01
1.30
0.33
0.23
0.23
0.93
0.15
0.02
0.04
0.92
12.40
0.65
0.25
0.94
0.11
0.14
0.91
1.30
2.49
0.01
0.30
0.15
0.11
1.04
1.20
0.53
0.50
0.63
0.05
0.00
2.68
0.54
2.41
0.87
0.88
0.05
0.00
0.16
0.63
0.01
0.00
4.78
0.07
1.46
0.09
0.83
0.87
0.73
0.18
3.16
0.80
3.28
0.00
0.39
0.15
0.08
0.04
0.14
0.52
0.00
1.31
1.67
0.35
2.25
1.58
0.04
1.27
1.00
0.32
0.33
8.25
0.11
0.03
1.08
0.55
0.01
0.44
5.01
0.60
1.09
1.73
0.56
0.01
0.05
1.38
0.09
0.04
0.08
0.56
